data_7063166
loop_
_publ_author_name
'Podjed, Nina'
'Ko\<smrlj, Janez'
'Modec, Barbara'

_publ_section_title
;
 Piperidine and piperazine analogs in action: zinc(ii)-mediated formation
 of amidines
;
_journal_issue 19
_journal_name_full 'New Journal of Chemistry'
_journal_page_first 8844
_journal_page_last 8859
_journal_paper_doi 10.1039/D4NJ00235K
_journal_volume 48
_journal_year 2024
_chemical_formula_moiety 'C8 H15 N3 O'
_chemical_formula_sum 'C8 H15 N3 O'
_chemical_formula_weight 169.23
_space_group_crystal_system monoclinic
_space_group_IT_number 4
_space_group_name_Hall 'P 2yb'
_space_group_name_H-M_alt 'P 1 21 1'
_atom_sites_solution_hydrogens mixed
_atom_sites_solution_primary dual
_audit_creation_date 2022-05-04
_audit_creation_method
;
Olex2 1.2
(compiled 2018.05.29 svn.r3508 for OlexSys, GUI svn.r5506)
;
_audit_update_record
;
2022-06-25 deposited with the CCDC.	2024-04-16 downloaded from the CCDC.
;
_cell_angle_alpha 90
_cell_angle_beta 100.9800(10)
_cell_angle_gamma 90
_cell_formula_units_Z 2
_cell_length_a 4.96280(10)
_cell_length_b 12.41770(10)
_cell_length_c 7.50220(10)
_cell_measurement_reflns_used 8666
_cell_measurement_temperature 150.00(10)
_cell_measurement_theta_max 72.5330
_cell_measurement_theta_min 3.5230
_cell_volume 453.871(12)
_computing_cell_refinement 'CrysAlisPro 1.171.40.68a (Rigaku OD, 2019)'
_computing_data_collection 'CrysAlisPro 1.171.40.68a (Rigaku OD, 2019)'
_computing_data_reduction 'CrysAlisPro 1.171.40.68a (Rigaku OD, 2019)'
_computing_molecular_graphics 'Olex2 (Dolomanov et al., 2009)'
_computing_publication_material 'Olex2 (Dolomanov et al., 2009)'
_computing_structure_refinement 'ShelXL (Sheldrick, 2015)'
_computing_structure_solution 'ShelXT (Sheldrick, 2015)'
_diffrn_ambient_environment N~2~
_diffrn_ambient_temperature 150.00(10)
_diffrn_detector 'CCD plate'
_diffrn_detector_area_resol_mean 10.4933
_diffrn_detector_type Atlas
_diffrn_measured_fraction_theta_full 0.998
_diffrn_measured_fraction_theta_max 0.985
_diffrn_measurement_details
;
List of Runs (angles in degrees, time in seconds):

  # Type    Start    End  Width  t~exp~   \w     \q     \k     \f   Frames
#--------------------------------------------------------------------------
  1  \w   -115.00 -13.00   1.00    1.00    --  -41.63 -57.00 150.00  102
  2  \w   -115.00 -13.00   1.00    1.00    --  -41.63 -57.00-120.00  102
  3  \w   -115.00 -13.00   1.00    1.00    --  -41.63 -57.00   0.00  102
  4  \w   -115.00 -60.00   1.00    1.00    --  -41.63-151.00  62.00   55
  5  \w    -87.00  -6.00   1.00    1.00    --  -41.63 125.00-150.00   81
  6  \w     17.00 116.00   1.00    1.00    --   41.63  37.00 120.00   99
  7  \w      6.00  83.00   1.00    1.00    --   41.63 -99.00 120.00   77
  8  \w     10.00 116.00   1.00    1.00    --   41.63  71.00 142.39  106
  9  \w    -21.00  74.00   1.00    1.00    --   41.63 -77.00  30.00   95
 10  \w     13.00 115.00   1.00    1.00    --   41.63  57.00 -30.00  102
 11  \w     97.00 178.00   1.00    4.00    --  104.43 125.00  90.00   81
 12  \w     22.00 106.00   1.00    4.00    --  104.43 -94.00-120.00   84
 13  \w     79.00 177.00   1.00    4.00    --  104.43  45.00  30.00   98
 14  \w     75.00 177.00   1.00    4.00    --  104.43  61.00  30.00  102
 15  \w     28.00 137.00   1.00    4.00    --  104.43 -77.00   0.00  109
 16  \w     78.00 177.00   1.00    4.00    --  104.43  47.00  10.64   99
 17  \w     76.00 178.00   1.00    4.00    --  104.43  59.00 118.79  102
 18  \w     79.00 177.00   1.00    4.00    --  104.43  45.00 -60.00   98
 19  \w     75.00 177.00   1.00    4.00    --  104.43  61.00-150.00  102
 20  \w     75.00 177.00   1.00    4.00    --  104.43  61.00-120.00  102
 21  \w     75.00 177.00   1.00    4.00    --  104.43  61.00  60.00  102
 22  \w     75.00 177.00   1.00    4.00    --  104.43  61.00 -60.00  102
 23  \w     75.00 177.00   1.00    4.00    --  104.43  62.00-170.06  102
 24  \w     75.00 177.00   1.00    4.00    --  104.43  61.00  90.00  102
 25  \w     75.00 177.00   1.00    4.00    --  104.43  61.00-180.00  102
 26  \w     79.00 177.00   1.00    4.00    --  104.43  45.00 150.00   98
 27  \w     75.00 177.00   1.00    4.00    --  104.43  61.00 -90.00  102
 28  \w    103.00 178.00   1.00    4.00    --  104.43  77.00  60.00   75
 29  \w     75.00 177.00   1.00    4.00    --  104.43  61.00 -30.00  102
 30  \w     31.00 112.00   1.00    4.00    --  104.43-125.00-150.00   81
 31  \w     79.00 177.00   1.00    4.00    --  104.43  45.00-180.00   98
 32  \w     79.00 177.00   1.00    4.00    --  104.43  45.00 120.00   98
 33  \w     79.00 177.00   1.00    4.00    --  104.43  45.00 -30.00   98
 34  \w     75.00 177.00   1.00    4.00    --  104.43  61.00 150.00  102
 35  \w     75.00 177.00   1.00    4.00    --  104.43  62.00  72.03  102
 36  \w     79.00 177.00   1.00    4.00    --  104.43  45.00-120.00   98
 37  \w   -115.00 -13.00   1.00    1.00    --  -41.63 -57.00 -90.00  102
 38  \w   -116.00 -17.00   1.00    1.00    --  -41.63 -37.00   0.00   99
 39  \w    -47.00 130.00   1.00    1.00    --   41.63   0.00-120.00  177
 40  \w    -47.00 130.00   1.00    1.00    --   41.63   0.00-150.00  177
 41  \w    -47.00 130.00   1.00    1.00    --   41.63   0.00-180.00  177
 42  \w    -47.00 130.00   1.00    1.00    --   41.63   0.00 -90.00  177
 43  \w     27.00  98.00   1.00    1.00    --   41.63-125.00 -30.00   71
;
_diffrn_measurement_device 'four-circle diffractometer'
_diffrn_measurement_device_type 'SuperNova, Dual, Cu at home/near, Atlas'
_diffrn_measurement_method '\w scans'
_diffrn_orient_matrix_type 'CrysAlisPro convention (1999,Acta A55,543-557)'
_diffrn_orient_matrix_UB_11 -0.0635568000
_diffrn_orient_matrix_UB_12 -0.0106238000
_diffrn_orient_matrix_UB_13 -0.2084238000
_diffrn_orient_matrix_UB_21 0.0371417000
_diffrn_orient_matrix_UB_22 -0.1229710000
_diffrn_orient_matrix_UB_23 0.0175406000
_diffrn_orient_matrix_UB_31 -0.3074352000
_diffrn_orient_matrix_UB_32 -0.0126618000
_diffrn_orient_matrix_UB_33 0.0042555000
_diffrn_radiation_monochromator mirror
_diffrn_radiation_probe x-ray
_diffrn_radiation_type CuK\a
_diffrn_radiation_wavelength 1.54184
_diffrn_reflns_av_R_equivalents 0.0290
_diffrn_reflns_av_unetI/netI 0.0118
_diffrn_reflns_Laue_measured_fraction_full 0.998
_diffrn_reflns_Laue_measured_fraction_max 0.985
_diffrn_reflns_limit_h_max 5
_diffrn_reflns_limit_h_min -6
_diffrn_reflns_limit_k_max 15
_diffrn_reflns_limit_k_min -15
_diffrn_reflns_limit_l_max 9
_diffrn_reflns_limit_l_min -9
_diffrn_reflns_number 12090
_diffrn_reflns_point_group_measured_fraction_full 0.997
_diffrn_reflns_point_group_measured_fraction_max 0.980
_diffrn_reflns_theta_full 67.684
_diffrn_reflns_theta_max 72.558
_diffrn_reflns_theta_min 6.008
_diffrn_source 'micro-focus sealed X-ray tube'
_diffrn_source_type 'SuperNova (Cu) X-ray Source'
_exptl_absorpt_coefficient_mu 0.684
_exptl_absorpt_correction_T_max 1.00000
_exptl_absorpt_correction_T_min 0.16134
_exptl_absorpt_correction_type multi-scan
_exptl_absorpt_process_details
;
CrysAlisPro 1.171.40.68a (Rigaku Oxford Diffraction, 2019)
Empirical absorption correction using spherical harmonics,
 implemented in SCALE3 ABSPACK scaling algorithm.
;
_exptl_crystal_colour colourless
_exptl_crystal_density_diffrn 1.238
_exptl_crystal_description block
_exptl_crystal_F_000 184
_exptl_crystal_size_max 0.5
_exptl_crystal_size_mid 0.4
_exptl_crystal_size_min 0.2
_refine_diff_density_max 0.142
_refine_diff_density_min -0.178
_refine_diff_density_rms 0.044
_refine_ls_abs_structure_details
;
 Flack x determined using 826 quotients [(I+)-(I-)]/[(I+)+(I-)]
 (Parsons, Flack and Wagner, Acta Cryst. B69 (2013) 249-259).
;
_refine_ls_abs_structure_Flack -0.09(8)
_refine_ls_extinction_method none
_refine_ls_goodness_of_fit_ref 1.056
_refine_ls_hydrogen_treatment mixed
_refine_ls_matrix_type full
_refine_ls_number_parameters 122
_refine_ls_number_reflns 1759
_refine_ls_number_restraints 1
_refine_ls_restrained_S_all 1.056
_refine_ls_R_factor_all 0.0309
_refine_ls_R_factor_gt 0.0307
_refine_ls_shift/su_max 0.000
_refine_ls_shift/su_mean 0.000
_refine_ls_structure_factor_coef Fsqd
_refine_ls_weighting_details 'w=1/[\s^2^(Fo^2^)+(0.0522P)^2^+0.0582P] where P=(Fo^2^+2Fc^2^)/3'
_refine_ls_weighting_scheme calc
_refine_ls_wR_factor_gt 0.0790
_refine_ls_wR_factor_ref 0.0791
_reflns_Friedel_coverage 0.895
_reflns_Friedel_fraction_full 0.996
_reflns_Friedel_fraction_max 0.974
_reflns_number_gt 1755
_reflns_number_total 1759
_reflns_threshold_expression 'I > 2\s(I)'
_cod_data_source_file d4nj00235k2.cif
_cod_data_source_block 8
_cod_depositor_comments 'Adding full bibliography for 7063150--7063171.cif.'
_cod_database_code 7063166
_shelx_shelxl_version_number 2018/3
_shelx_space_group_comment
;
The symmetry employed for this shelxl refinement is uniquely defined
by the following loop, which should always be used as a source of
symmetry information in preference to the above space-group names.
They are only intended as comments.
;
_shelx_estimated_absorpt_t_max 0.875
_shelx_estimated_absorpt_t_min 0.726
_reflns_odcompleteness_completeness 99.76
_reflns_odcompleteness_iscentric 1
_reflns_odcompleteness_theta 66.97
_olex2_refinement_description
;
1. Fixed Uiso
 At 1.2 times of:
  All C(H) groups, All C(H,H) groups
 At 1.5 times of:
  All C(H,H,H) groups
2.a Ternary CH refined with riding coordinates:
 C23(H23)
2.b Secondary CH2 refined with riding coordinates:
 C21(H21A,H21B), C22(H22C,H22D), C24(H24A,H24B), C25(H25A,H25B)
2.c Idealised Me refined as rotating group:
 C12(H12A,H12B,H12C)
;
_oxdiff_exptl_absorpt_empirical_details
;
Empirical correction (ABSPACK) includes:
- Absorption correction using spherical harmonics
- Frame scaling
;
_oxdiff_exptl_absorpt_empirical_full_max 4.292
_oxdiff_exptl_absorpt_empirical_full_min 0.445

loop_
_space_group_symop_operation_xyz
'x, y, z'
'-x, y+1/2, -z'

loop_
_atom_site_label
_atom_site_type_symbol
_atom_site_fract_x
_atom_site_fract_y
_atom_site_fract_z
_atom_site_U_iso_or_equiv
_atom_site_adp_type
_atom_site_occupancy
_atom_site_site_symmetry_order
_atom_site_calc_flag
_atom_site_refinement_flags_posn
_atom_site_refinement_flags_adp
_atom_site_refinement_flags_occupancy
_atom_site_disorder_assembly
_atom_site_disorder_group
O2 O 0.2929(3) 0.66940(15) 1.0120(2) 0.0478(5) Uani 1 1 d . . . . .
N1 N 0.1960(3) 0.29905(12) 0.5369(2) 0.0289(3) Uani 1 1 d . . . . .
H1 H 0.046(6) 0.264(2) 0.461(4) 0.048(7) Uiso 1 1 d . . . . .
N2 N 0.4669(3) 0.44726(11) 0.5249(2) 0.0276(4) Uani 1 1 d . . . . .
N22 N 0.7456(3) 0.70092(13) 1.0979(2) 0.0301(4) Uani 1 1 d . . . . .
H22A H 0.732(6) 0.734(2) 1.202(4) 0.043(7) Uiso 1 1 d . . . . .
H22B H 0.898(5) 0.6933(18) 1.071(3) 0.026(5) Uiso 1 1 d . . . . .
C11 C 0.2440(3) 0.38603(14) 0.4553(2) 0.0231(3) Uani 1 1 d . . . . .
C12 C 0.0708(4) 0.42204(17) 0.2782(3) 0.0360(4) Uani 1 1 d . . . . .
H12A H -0.043221 0.363483 0.225111 0.054 Uiso 1 1 calc GR . . . .
H12B H 0.187879 0.444184 0.196793 0.054 Uiso 1 1 calc GR . . . .
H12C H -0.042696 0.481393 0.299843 0.054 Uiso 1 1 calc GR . . . .
C21 C 0.4793(5) 0.56305(15) 0.4898(3) 0.0332(4) Uani 1 1 d . . . . .
H21A H 0.353772 0.580509 0.377875 0.040 Uiso 1 1 calc R . . . .
H21B H 0.663319 0.582082 0.474903 0.040 Uiso 1 1 calc R . . . .
C22 C 0.4036(4) 0.62844(14) 0.6457(3) 0.0289(4) Uani 1 1 d . . . . .
H22C H 0.421223 0.704696 0.622286 0.035 Uiso 1 1 calc R . . . .
H22D H 0.214402 0.614183 0.654342 0.035 Uiso 1 1 calc R . . . .
C23 C 0.5924(4) 0.59829(15) 0.8241(2) 0.0271(4) Uani 1 1 d . . . . .
H23 H 0.781721 0.614296 0.812646 0.033 Uiso 1 1 calc R . . . .
C24 C 0.5701(4) 0.47688(15) 0.8560(2) 0.0286(4) Uani 1 1 d . . . . .
H24A H 0.693949 0.456450 0.967010 0.034 Uiso 1 1 calc R . . . .
H24B H 0.384532 0.459011 0.868840 0.034 Uiso 1 1 calc R . . . .
C25 C 0.6436(4) 0.41552(15) 0.6959(2) 0.0293(4) Uani 1 1 d . . . . .
H25A H 0.833653 0.429628 0.689200 0.035 Uiso 1 1 calc R . . . .
H25B H 0.624239 0.338833 0.714648 0.035 Uiso 1 1 calc R . . . .
C26 C 0.5299(4) 0.66055(15) 0.9862(3) 0.0295(4) Uani 1 1 d . . . . .

loop_
_atom_site_aniso_label
_atom_site_aniso_U_11
_atom_site_aniso_U_22
_atom_site_aniso_U_33
_atom_site_aniso_U_23
_atom_site_aniso_U_13
_atom_site_aniso_U_12
O2 0.0201(7) 0.0758(12) 0.0508(9) -0.0224(8) 0.0151(6) -0.0021(7)
N1 0.0282(8) 0.0271(7) 0.0305(8) 0.0003(6) 0.0030(6) -0.0005(6)
N2 0.0288(8) 0.0302(8) 0.0227(7) 0.0024(5) 0.0021(6) -0.0035(6)
N22 0.0219(9) 0.0381(8) 0.0330(8) -0.0093(7) 0.0117(6) -0.0011(6)
C11 0.0226(8) 0.0279(8) 0.0192(7) -0.0034(6) 0.0051(6) 0.0038(7)
C12 0.0401(11) 0.0396(10) 0.0243(8) 0.0000(7) -0.0044(8) 0.0025(8)
C21 0.0409(11) 0.0330(10) 0.0261(8) 0.0045(7) 0.0081(7) -0.0089(8)
C22 0.0271(10) 0.0274(8) 0.0328(9) 0.0049(7) 0.0074(7) -0.0037(7)
C23 0.0176(9) 0.0362(9) 0.0286(8) -0.0054(7) 0.0069(7) -0.0028(7)
C24 0.0245(9) 0.0365(10) 0.0227(8) 0.0013(7) -0.0010(6) 0.0065(7)
C25 0.0234(9) 0.0341(9) 0.0281(8) -0.0027(7) -0.0003(7) 0.0037(7)
C26 0.0208(9) 0.0362(10) 0.0333(9) -0.0037(7) 0.0096(7) 0.0005(7)

loop_
_atom_type_symbol
_atom_type_description
_atom_type_scat_dispersion_real
_atom_type_scat_dispersion_imag
_atom_type_scat_source
C C 0.0181 0.0091 'International Tables Vol C Tables 4.2.6.8 and 6.1.1.4'
H H 0.0000 0.0000 'International Tables Vol C Tables 4.2.6.8 and 6.1.1.4'
N N 0.0311 0.0180 'International Tables Vol C Tables 4.2.6.8 and 6.1.1.4'
O O 0.0492 0.0322 'International Tables Vol C Tables 4.2.6.8 and 6.1.1.4'

loop_
_geom_angle_atom_site_label_1
_geom_angle_atom_site_label_2
_geom_angle_atom_site_label_3
_geom_angle
_geom_angle_site_symmetry_1
_geom_angle_site_symmetry_3
_geom_angle_publ_flag
C11 N2 C21 122.56(15) . . ?
C11 N2 C25 119.53(14) . . ?
C25 N2 C21 112.51(14) . . ?
N1 C11 N2 119.82(15) . . ?
N1 C11 C12 122.88(16) . . ?
N2 C11 C12 117.24(16) . . ?
N2 C21 C22 111.04(15) . . ?
C23 C22 C21 109.96(15) . . ?
C22 C23 C24 109.11(13) . . ?
C26 C23 C22 113.05(15) . . ?
C26 C23 C24 110.05(14) . . ?
C25 C24 C23 109.48(15) . . ?
N2 C25 C24 111.27(14) . . ?
O2 C26 N22 123.15(18) . . ?
O2 C26 C23 121.10(17) . . ?
N22 C26 C23 115.72(15) . . ?

loop_
_geom_bond_atom_site_label_1
_geom_bond_atom_site_label_2
_geom_bond_distance
_geom_bond_site_symmetry_2
_geom_bond_publ_flag
O2 C26 1.233(2) . ?
N1 C11 1.286(2) . ?
N2 C11 1.362(2) . ?
N2 C21 1.465(2) . ?
N2 C25 1.464(2) . ?
N22 C26 1.326(3) . ?
C11 C12 1.506(2) . ?
C21 C22 1.528(3) . ?
C22 C23 1.527(2) . ?
C23 C24 1.534(3) . ?
C23 C26 1.522(2) . ?
C24 C25 1.524(2) . ?

loop_
_geom_hbond_atom_site_label_D
_geom_hbond_atom_site_label_H
_geom_hbond_atom_site_label_A
_geom_hbond_distance_DH
_geom_hbond_distance_HA
_geom_hbond_distance_DA
_geom_hbond_angle_DHA
_geom_hbond_site_symmetry_A
_geom_hbond_publ_flag
N22 H22A N1 0.89(3) 2.09(3) 2.961(2) 166(3) 2_657 yes
N22 H22B O2 0.82(3) 2.11(3) 2.935(2) 178(2) 1_655 yes
